data_7221066
loop_
_publ_author_name
'Maguire, E.T.'
'Coats, A.M.'
'Skakle, J.M.S.'
'West, A.R.'

_publ_section_title
;
 Stoichiometry and defect structure of 'Nd Mn O3'
;
_journal_name_full 'Journal of Materials Chemistry'
_journal_page_first 1337
_journal_page_last 1346
_journal_volume 9
_journal_year 1999
_chemical_formula_sum 'Mn Nd0.984 O2.915'
_chemical_name_systematic 'Nd0.984 Mn O2.915'
_space_group_IT_number 62
_symmetry_space_group_name_Hall '-P 2ac 2n'
_symmetry_space_group_name_H-M 'P n m a'
_cell_angle_alpha 90
_cell_angle_beta 90
_cell_angle_gamma 90
_cell_formula_units_Z 4
_cell_length_a 5.78808
_cell_length_b 7.5564
_cell_length_c 5.41013
_cell_volume 236.623
_citation_journal_id_ASTM JMACEP
_cod_data_source_file Maguire_JMACEP_1999_127.cif
_cod_data_source_block Mn1Nd0.984O2.915
_cod_original_cell_volume 236.6231
_cod_original_formula_sum 'Mn1 Nd0.984 O2.915'
_cod_database_code 7221066

loop_
_symmetry_equiv_pos_as_xyz
x,y,z
-x+1/2,-y,z+1/2
x+1/2,-y+1/2,-z+1/2
-x,y+1/2,-z
-x,-y,-z
x-1/2,y,-z-1/2
-x-1/2,y-1/2,z-1/2
x,-y-1/2,z

loop_
_atom_site_label
_atom_site_type_symbol
_atom_site_fract_x
_atom_site_fract_y
_atom_site_fract_z
_atom_site_occupancy
_atom_site_U_iso_or_equiv
Mn1 Mn+2 0.5 0 0 1 0.0
O2 O-2 0.6824 0.0444 0.288 0.971 0.0
Nd1 Nd+3 -0.0667 0.25 0.0123 0.984 0.0
O1 O-2 0.0219 0.25 0.5876 0.973 0.0
